data_8105132
loop_
_publ_author_name
'Li, Jin'
'Chen, Yan'
'Wu, Ziqing'
'Liu, Yali'
'Yin, Dachuan'
'Zuo, Zhenyu'

_publ_section_title
;
 The crystal structure of
 2-phenyl-4,6-bis(prop-2-yn-1-yloxy)-1,3,5-triazine, C15H11N3O2
;
_journal_issue 2
_journal_name_full 'Zeitschrift f\"ur Kristallographie - New Crystal Structures'
_journal_page_first 433
_journal_page_last 435
_journal_paper_doi 10.1515/ncrs-2019-0733
_journal_volume 235
_journal_year 2020
_chemical_formula_moiety 'C15 H11 N3 O2'
_chemical_formula_sum 'C15 H11 N3 O2'
_chemical_formula_weight 265.27
_space_group_crystal_system triclinic
_space_group_IT_number 2
_space_group_name_Hall '-P 1'
_space_group_name_H-M_alt 'P -1'
_atom_sites_solution_hydrogens geom
_cell_angle_alpha 104.578(5)
_cell_angle_beta 111.882(6)
_cell_angle_gamma 106.589(5)
_cell_formula_units_Z 2
_cell_length_a 8.4680(5)
_cell_length_b 9.7578(5)
_cell_length_c 10.2101(6)
_cell_measurement_reflns_used 1554
_cell_measurement_temperature 250(2)
_cell_measurement_theta_max 75.6310
_cell_measurement_theta_min 5.1030
_cell_volume 686.77(9)
_computing_cell_refinement 'CrysAlisPro 1.171.39.46 (Rigaku OD, 2018)'
_computing_data_collection 'CrysAlisPro 1.171.39.46 (Rigaku OD, 2018)'
_computing_data_reduction 'CrysAlisPro 1.171.39.46 (Rigaku OD, 2018)'
_computing_molecular_graphics 'Olex2 (Dolomanov et al., 2009)'
_computing_publication_material 'Olex2 (Dolomanov et al., 2009)'
_computing_structure_refinement 'ShelXL (Sheldrick, 2015)'
_diffrn_ambient_temperature 250.15
_diffrn_detector 'CCD plate'
_diffrn_detector_area_resol_mean 10.6525
_diffrn_detector_type Atlas
_diffrn_measured_fraction_theta_full 0.998
_diffrn_measured_fraction_theta_max 0.989
_diffrn_measurement_details
;
List of Runs (angles in degrees, time in seconds):

  # Type    Start    End  Width  t~exp~   \w     \q     \k     \f   Frames
--------------------------------------------------------------------------
  1  \w    -49.00  -8.00   1.00    2.00    --  -40.08 125.00  30.00   41
  2  \w   -105.00 -16.00   1.00    2.00    --  -40.08 -38.00 120.00   89
  3  \w    -49.00  -7.00   1.00    2.00    --  -40.08 125.00 -30.00   42
  4  \w    -65.00  30.00   1.00    2.00    --  -40.08  38.00 -60.00   95
  5  \w    -76.00 -51.00   1.00    2.00    --  -40.08 125.00 -30.00   25
  6  \w     86.00 111.00   1.00    2.00    --   40.08  57.00   0.00   25
  7  \w     12.00  68.00   1.00    2.00    --   40.08  57.00   0.00   56
  8  \w     52.00  96.00   1.00    2.00    --   40.08-125.00-150.00   44
  9  \w    124.00 178.00   1.00    3.00    --  112.00  45.00-150.00   54
 10  \w    139.00 178.00   1.00    3.00    --  112.00  45.00 120.00   39
 11  \w     53.00 138.00   1.00    3.00    --  112.00 -30.00 150.00   85
 12  \w     54.00  89.00   1.00    3.00    --  112.00 -77.00-120.00   35
 13  \w     74.00 100.00   1.00    3.00    --  112.00 178.00 -90.00   26
 14  \w     77.00 104.00   1.00    3.00    --  112.00-111.00 150.00   27
 15  \w    121.00 147.00   1.00    3.00    --  112.00  45.00 150.00   26
 16  \w     87.00 122.00   1.00    3.00    --  112.00  45.00 120.00   35
 17  \w     84.00 112.00   1.00    3.00    --  112.00  61.00-180.00   28
 18  \w    116.00 144.00   1.00    3.00    --  112.00 111.00-150.00   28
;
_diffrn_measurement_device 'four-circle diffractometer'
_diffrn_measurement_device_type 'SuperNova, Dual, Cu at home/near, Atlas'
_diffrn_measurement_method '\w scans'
_diffrn_orient_matrix_type 'CrysAlisPro convention (1999,Acta A55,543-557)'
_diffrn_orient_matrix_UB_11 0.1663908000
_diffrn_orient_matrix_UB_12 0.0332241000
_diffrn_orient_matrix_UB_13 -0.0341798000
_diffrn_orient_matrix_UB_21 -0.1373356000
_diffrn_orient_matrix_UB_22 -0.0969669000
_diffrn_orient_matrix_UB_23 -0.1733283000
_diffrn_orient_matrix_UB_31 -0.0161866000
_diffrn_orient_matrix_UB_32 0.1479657000
_diffrn_orient_matrix_UB_33 -0.0189300000
_diffrn_radiation_monochromator mirror
_diffrn_radiation_probe x-ray
_diffrn_radiation_type CuK\a
_diffrn_radiation_wavelength 1.54184
_diffrn_reflns_av_R_equivalents 0.0134
_diffrn_reflns_av_unetI/netI 0.0144
_diffrn_reflns_Laue_measured_fraction_full 0.998
_diffrn_reflns_Laue_measured_fraction_max 0.989
_diffrn_reflns_limit_h_max 10
_diffrn_reflns_limit_h_min -10
_diffrn_reflns_limit_k_max 12
_diffrn_reflns_limit_k_min -9
_diffrn_reflns_limit_l_max 12
_diffrn_reflns_limit_l_min -12
_diffrn_reflns_number 6581
_diffrn_reflns_point_group_measured_fraction_full 0.998
_diffrn_reflns_point_group_measured_fraction_max 0.989
_diffrn_reflns_theta_full 67.684
_diffrn_reflns_theta_max 76.487
_diffrn_reflns_theta_min 5.100
_diffrn_source 'micro-focus sealed X-ray tube'
_diffrn_source_type 'SuperNova (Cu) X-ray Source'
_exptl_absorpt_coefficient_mu 0.723
_exptl_absorpt_correction_T_max 1.00000
_exptl_absorpt_correction_T_min 0.96226
_exptl_absorpt_correction_type multi-scan
_exptl_absorpt_process_details
;
CrysAlisPro 1.171.39.46 (Rigaku Oxford Diffraction, 2018)
Empirical absorption correction using spherical harmonics,
 implemented in SCALE3 ABSPACK scaling algorithm.
;
_exptl_crystal_density_diffrn 1.283
_exptl_crystal_description block
_exptl_crystal_F_000 276
_exptl_crystal_size_max 0.18
_exptl_crystal_size_mid 0.16
_exptl_crystal_size_min 0.12
_refine_diff_density_max 0.172
_refine_diff_density_min -0.136
_refine_diff_density_rms 0.028
_refine_ls_extinction_coef 0.016(2)
_refine_ls_extinction_expression Fc^*^=kFc[1+0.001xFc^2^\l^3^/sin(2\q)]^-1/4^
_refine_ls_extinction_method 'SHELXL-2014/7 (Sheldrick 2014'
_refine_ls_goodness_of_fit_ref 1.084
_refine_ls_hydrogen_treatment constr
_refine_ls_matrix_type full
_refine_ls_number_parameters 182
_refine_ls_number_reflns 2857
_refine_ls_number_restraints 0
_refine_ls_restrained_S_all 1.084
_refine_ls_R_factor_all 0.0474
_refine_ls_R_factor_gt 0.0394
_refine_ls_shift/su_max 0.000
_refine_ls_shift/su_mean 0.000
_refine_ls_structure_factor_coef Fsqd
_refine_ls_weighting_details 'w=1/[\s^2^(Fo^2^)+(0.0648P)^2^+0.0555P] where P=(Fo^2^+2Fc^2^)/3'
_refine_ls_weighting_scheme calc
_refine_ls_wR_factor_gt 0.1144
_refine_ls_wR_factor_ref 0.1261
_reflns_Friedel_coverage 0.000
_reflns_Friedel_fraction_full .
_reflns_Friedel_fraction_max .
_reflns_number_gt 2328
_reflns_number_total 2857
_reflns_threshold_expression 'I > 2\s(I)'
_cod_data_source_file suppl_ncrs-2019-0733_suppl.cif
_cod_data_source_block 1
_cod_original_cell_volume 686.77(8)
_cod_database_code 8105132
_shelx_space_group_comment
;
The symmetry employed for this shelxl refinement is uniquely defined
by the following loop, which should always be used as a source of
symmetry information in preference to the above space-group names.
They are only intended as comments.
;
_shelx_estimated_absorpt_t_max 0.918
_shelx_estimated_absorpt_t_min 0.881
_reflns_odcompleteness_completeness 69.20
_reflns_odcompleteness_iscentric 1
_reflns_odcompleteness_theta 77.17
_olex2_refinement_description
;
1. Fixed Uiso
 At 1.2 times of:
  All C(H) groups, All C(H,H) groups
2.a Secondary CH2 refined with riding coordinates:
 C10(H10A,H10B), C13(H13A,H13B)
2.b Aromatic/amide H refined with riding coordinates:
 C1(H1), C2(H2), C3(H3), C4(H4), C5(H5)
2.c :
 C12(H12), C15(H15)
;

loop_
_space_group_symop_operation_xyz
'x, y, z'
'-x, -y, -z'

loop_
_atom_site_label
_atom_site_type_symbol
_atom_site_fract_x
_atom_site_fract_y
_atom_site_fract_z
_atom_site_U_iso_or_equiv
_atom_site_adp_type
_atom_site_occupancy
_atom_site_site_symmetry_order
_atom_site_calc_flag
_atom_site_refinement_flags_posn
_atom_site_refinement_flags_adp
_atom_site_refinement_flags_occupancy
_atom_site_disorder_assembly
_atom_site_disorder_group
O1 O 0.26180(14) 0.89380(11) 0.61705(11) 0.0687(3) Uani 1 1 d . . . . .
O2 O 0.62462(13) 0.72655(10) 0.92966(10) 0.0631(3) Uani 1 1 d . . . . .
N1 N 0.22943(15) 0.64959(12) 0.51991(12) 0.0562(3) Uani 1 1 d . . . . .
N2 N 0.45351(15) 0.81844(12) 0.78189(12) 0.0563(3) Uani 1 1 d . . . . .
N3 N 0.41981(14) 0.55814(11) 0.67794(11) 0.0531(3) Uani 1 1 d . . . . .
C1 C 0.0410(2) 0.34891(18) 0.27641(15) 0.0683(4) Uani 1 1 d . . . . .
H1 H -0.0012 0.4256 0.2608 0.082 Uiso 1 1 calc R . . . .
C2 C -0.0468(2) 0.1998(2) 0.15944(17) 0.0851(5) Uani 1 1 d . . . . .
H2 H -0.1485 0.1759 0.0646 0.102 Uiso 1 1 calc R . . . .
C3 C 0.0144(3) 0.0876(2) 0.1819(2) 0.0892(6) Uani 1 1 d . . . . .
H3 H -0.0463 -0.0130 0.1027 0.107 Uiso 1 1 calc R . . . .
C4 C 0.1634(3) 0.12125(19) 0.3189(2) 0.0849(5) Uani 1 1 d . . . . .
H4 H 0.2052 0.0440 0.3332 0.102 Uiso 1 1 calc R . . . .
C5 C 0.2528(2) 0.26881(16) 0.43661(18) 0.0690(4) Uani 1 1 d . . . . .
H5 H 0.3553 0.2916 0.5305 0.083 Uiso 1 1 calc R . . . .
C6 C 0.19101(17) 0.38337(14) 0.41604(14) 0.0551(3) Uani 1 1 d . . . . .
C7 C 0.28490(16) 0.53931(13) 0.54374(13) 0.0498(3) Uani 1 1 d . . . . .
C8 C 0.49416(17) 0.69758(14) 0.78949(13) 0.0516(3) Uani 1 1 d . . . . .
C9 C 0.32045(18) 0.78521(15) 0.64352(15) 0.0547(3) Uani 1 1 d . . . . .
C10 C 0.3547(2) 1.04671(16) 0.74137(19) 0.0701(4) Uani 1 1 d . . . . .
H10A H 0.3853 1.0356 0.8395 0.084 Uiso 1 1 calc R . . . .
H10B H 0.2698 1.0985 0.7269 0.084 Uiso 1 1 calc R . . . .
C11 C 0.5252(2) 1.14199(18) 0.7470(2) 0.0739(4) Uani 1 1 d . . . . .
C12 C 0.6599(3) 1.2194(2) 0.7483(3) 0.1089(7) Uani 1 1 d . . . . .
H12 H 0.7683 1.2817 0.7494 0.131 Uiso 1 1 calc R . . . .
C13 C 0.6787(2) 0.60103(16) 0.94380(15) 0.0637(4) Uani 1 1 d . . . . .
H13A H 0.7487 0.5858 0.8879 0.076 Uiso 1 1 calc R . . . .
H13B H 0.5672 0.5033 0.9011 0.076 Uiso 1 1 calc R . . . .
C14 C 0.79587(19) 0.64587(17) 1.10754(16) 0.0640(4) Uani 1 1 d . . . . .
C15 C 0.8877(2) 0.6802(2) 1.23930(18) 0.0789(5) Uani 1 1 d . . . . .
H15 H 0.9614 0.7077 1.3451 0.095 Uiso 1 1 calc R . . . .

loop_
_atom_site_aniso_label
_atom_site_aniso_U_11
_atom_site_aniso_U_22
_atom_site_aniso_U_33
_atom_site_aniso_U_23
_atom_site_aniso_U_13
_atom_site_aniso_U_12
O1 0.0730(6) 0.0570(5) 0.0654(6) 0.0224(4) 0.0189(5) 0.0348(5)
O2 0.0650(5) 0.0529(5) 0.0455(5) 0.0132(4) 0.0070(4) 0.0234(4)
N1 0.0570(6) 0.0527(6) 0.0455(5) 0.0161(4) 0.0152(4) 0.0218(5)
N2 0.0586(6) 0.0476(5) 0.0475(5) 0.0127(4) 0.0156(5) 0.0216(4)
N3 0.0554(5) 0.0458(5) 0.0451(5) 0.0143(4) 0.0164(4) 0.0186(4)
C1 0.0674(8) 0.0641(8) 0.0478(7) 0.0128(6) 0.0191(6) 0.0145(6)
C2 0.0805(10) 0.0795(11) 0.0469(7) 0.0053(7) 0.0194(7) 0.0039(8)
C3 0.1045(13) 0.0575(9) 0.0718(10) -0.0024(7) 0.0484(10) 0.0073(8)
C4 0.1013(12) 0.0541(8) 0.0856(11) 0.0099(7) 0.0487(10) 0.0259(8)
C5 0.0735(9) 0.0539(7) 0.0657(8) 0.0133(6) 0.0300(7) 0.0232(6)
C6 0.0564(7) 0.0501(6) 0.0463(6) 0.0122(5) 0.0238(5) 0.0140(5)
C7 0.0499(6) 0.0481(6) 0.0429(6) 0.0154(5) 0.0193(5) 0.0165(5)
C8 0.0516(6) 0.0480(6) 0.0434(6) 0.0150(5) 0.0157(5) 0.0180(5)
C9 0.0557(6) 0.0510(6) 0.0507(6) 0.0190(5) 0.0192(5) 0.0236(5)
C10 0.0773(9) 0.0527(7) 0.0781(9) 0.0210(7) 0.0333(8) 0.0347(7)
C11 0.0790(10) 0.0589(8) 0.0870(10) 0.0308(7) 0.0356(8) 0.0378(7)
C12 0.0986(14) 0.0830(13) 0.156(2) 0.0511(14) 0.0682(15) 0.0397(11)
C13 0.0651(8) 0.0604(8) 0.0558(7) 0.0231(6) 0.0182(6) 0.0287(6)
C14 0.0568(7) 0.0657(8) 0.0627(8) 0.0284(6) 0.0191(6) 0.0277(6)
C15 0.0723(9) 0.0911(11) 0.0619(8) 0.0348(8) 0.0158(7) 0.0386(8)

loop_
_atom_type_symbol
_atom_type_description
_atom_type_scat_dispersion_real
_atom_type_scat_dispersion_imag
_atom_type_scat_source
C C 0.0181 0.0091 'International Tables Vol C Tables 4.2.6.8 and 6.1.1.4'
H H 0.0000 0.0000 'International Tables Vol C Tables 4.2.6.8 and 6.1.1.4'
N N 0.0311 0.0180 'International Tables Vol C Tables 4.2.6.8 and 6.1.1.4'
O O 0.0492 0.0322 'International Tables Vol C Tables 4.2.6.8 and 6.1.1.4'

loop_
_geom_angle_atom_site_label_1
_geom_angle_atom_site_label_2
_geom_angle_atom_site_label_3
_geom_angle
_geom_angle_site_symmetry_1
_geom_angle_site_symmetry_3
C9 O1 C10 117.70(11) . .
C8 O2 C13 115.84(10) . .
C7 N1 C9 114.04(10) . .
C9 N2 C8 112.10(10) . .
C8 N3 C7 114.14(10) . .
C2 C1 H1 120.2 . .
C6 C1 H1 120.2 . .
C6 C1 C2 119.54(16) . .
C1 C2 H2 119.8 . .
C3 C2 C1 120.37(16) . .
C3 C2 H2 119.8 . .
C2 C3 H3 119.8 . .
C4 C3 C2 120.38(14) . .
C4 C3 H3 119.8 . .
C3 C4 H4 119.9 . .
C3 C4 C5 120.17(17) . .
C5 C4 H4 119.9 . .
C4 C5 H5 120.0 . .
C4 C5 C6 120.09(16) . .
C6 C5 H5 120.0 . .
C1 C6 C5 119.45(13) . .
C1 C6 C7 121.00(13) . .
C5 C6 C7 119.55(12) . .
N1 C7 N3 124.59(11) . .
N1 C7 C6 118.76(11) . .
N3 C7 C6 116.64(11) . .
N2 C8 O2 113.35(10) . .
N3 C8 O2 118.96(11) . .
N3 C8 N2 127.68(11) . .
O1 C9 N1 112.96(11) . .
N2 C9 O1 119.61(11) . .
N2 C9 N1 127.43(11) . .
O1 C10 H10A 109.4 . .
O1 C10 H10B 109.4 . .
O1 C10 C11 111.11(13) . .
H10A C10 H10B 108.0 . .
C11 C10 H10A 109.4 . .
C11 C10 H10B 109.4 . .
C12 C11 C10 178.3(2) . .
C11 C12 H12 180.0 . .
O2 C13 H13A 110.3 . .
O2 C13 H13B 110.3 . .
O2 C13 C14 106.86(11) . .
H13A C13 H13B 108.6 . .
C14 C13 H13A 110.3 . .
C14 C13 H13B 110.3 . .
C15 C14 C13 178.86(17) . .
C14 C15 H15 180.0 . .

loop_
_geom_bond_atom_site_label_1
_geom_bond_atom_site_label_2
_geom_bond_distance
_geom_bond_site_symmetry_2
O1 C9 1.3368(15) .
O1 C10 1.4451(17) .
O2 C8 1.3372(14) .
O2 C13 1.4458(15) .
N1 C7 1.3315(15) .
N1 C9 1.3379(17) .
N2 C8 1.3317(16) .
N2 C9 1.3210(16) .
N3 C7 1.3428(15) .
N3 C8 1.3196(16) .
C1 H1 0.9400 .
C1 C2 1.394(2) .
C1 C6 1.3872(19) .
C2 H2 0.9400 .
C2 C3 1.371(3) .
C3 H3 0.9400 .
C3 C4 1.369(3) .
C4 H4 0.9400 .
C4 C5 1.385(2) .
C5 H5 0.9400 .
C5 C6 1.3919(19) .
C6 C7 1.4783(16) .
C10 H10A 0.9800 .
C10 H10B 0.9800 .
C10 C11 1.448(2) .
C11 C12 1.167(3) .
C12 H12 0.9400 .
C13 H13A 0.9800 .
C13 H13B 0.9800 .
C13 C14 1.4555(18) .
C14 C15 1.171(2) .
C15 H15 0.9400 .
